data_4500311
loop_
_publ_author_name
'Pachfule, Pradip'
'Das, Raja'
'Poddar, Pankaj'
'Banerjee, Rahul'

_publ_contact_author
;

Dr. Rahul Banerjee

Scientist
Physical/Materials Chemistry Division  
National Chemical Laboratory
Dr. Homi Bhaba Road
Pune 411008, India


;
_publ_section_title
;
 Solvothermal Synthesis, Structure, and Properties of Metal Organic
 Framework Isomers Derived from a Partially Fluorinated Link
;
_journal_issue 4
_journal_name_full 'Crystal Growth &amp; Design'
_journal_page_first 1215
_journal_paper_doi 10.1021/cg101414x
_journal_volume 11
_journal_year 2011
_chemical_formula_moiety 'C23 H15 F4.58 N O4 Zn, C6 H7 N, 1.34(F)'
_chemical_formula_sum 'C29 H22 F5.92 N2 O4 Zn'
_chemical_formula_weight 640.36
_chemical_name_common Zn-F-MOF-4A
_chemical_name_systematic
; 
 ? 
;
_space_group_IT_number 36
_symmetry_cell_setting orthorhombic
_symmetry_space_group_name_Hall 'C 2c -2'
_symmetry_space_group_name_H-M 'C m c 21'
_atom_sites_solution_hydrogens geom
_atom_sites_solution_primary direct
_atom_sites_solution_secondary difmap
_audit_creation_method SHELXL-97
_cell_angle_alpha 90.00
_cell_angle_beta 90.00
_cell_angle_gamma 90.00
_cell_formula_units_Z 8
_cell_length_a 21.626(2)
_cell_length_b 14.6622(17)
_cell_length_c 17.777(3)
_cell_measurement_reflns_used 9833
_cell_measurement_temperature 298(2)
_cell_measurement_theta_max 23.10
_cell_measurement_theta_min 2.22
_cell_volume 5636.8(13)
_computing_cell_refinement 'Bruker SMART'
_computing_data_collection 'Bruker SMART'
_computing_data_reduction 'Bruker SAINT'
_computing_molecular_graphics 'Bruker SHELXTL'
_computing_publication_material 'Bruker SHELXTL'
_computing_structure_refinement 'Bruker SHELXTL'
_computing_structure_solution 'Bruker SHELXTL'
_diffrn_ambient_temperature 298(2)
_diffrn_measured_fraction_theta_full 0.985
_diffrn_measured_fraction_theta_max 0.985
_diffrn_measurement_device_type 'CCD Area detector'
_diffrn_measurement_method 'phi and omega scan'
_diffrn_radiation_monochromator graphite
_diffrn_radiation_source 'fine-focus sealed tube'
_diffrn_radiation_type MoK\a
_diffrn_radiation_wavelength 0.71073
_diffrn_reflns_av_R_equivalents 0.1090
_diffrn_reflns_av_sigmaI/netI 0.0992
_diffrn_reflns_limit_h_max 25
_diffrn_reflns_limit_h_min -25
_diffrn_reflns_limit_k_max 17
_diffrn_reflns_limit_k_min -17
_diffrn_reflns_limit_l_max 21
_diffrn_reflns_limit_l_min -21
_diffrn_reflns_number 26220
_diffrn_reflns_theta_full 25.00
_diffrn_reflns_theta_max 25.00
_diffrn_reflns_theta_min 1.68
_diffrn_standards_decay_% 2
_diffrn_standards_interval_count 5
_exptl_absorpt_coefficient_mu 0.948
_exptl_absorpt_correction_T_max 0.8947
_exptl_absorpt_correction_T_min 0.8331
_exptl_absorpt_correction_type multi-scan
_exptl_absorpt_process_details 'Blessing, Acta Cryst. (1995) A51 33-58'
_exptl_crystal_colour colorless
_exptl_crystal_density_diffrn 1.507
_exptl_crystal_density_method 'not measured'
_exptl_crystal_description Prismic
_exptl_crystal_F_000 2599
_exptl_crystal_size_max 0.20
_exptl_crystal_size_mid 0.16
_exptl_crystal_size_min 0.12
_refine_diff_density_max 0.625
_refine_diff_density_min -0.528
_refine_diff_density_rms 0.090
_refine_ls_abs_structure_details 'Flack H D (1983), Acta Cryst. A39, 876-881'
_refine_ls_abs_structure_Flack 0.08(1)
_refine_ls_extinction_method none
_refine_ls_goodness_of_fit_ref 0.949
_refine_ls_hydrogen_treatment constr
_refine_ls_matrix_type full
_refine_ls_number_parameters 318
_refine_ls_number_reflns 5017
_refine_ls_number_restraints 44
_refine_ls_restrained_S_all 0.969
_refine_ls_R_factor_all 0.0967
_refine_ls_R_factor_gt 0.0596
_refine_ls_shift/su_max 0.000
_refine_ls_shift/su_mean 0.000
_refine_ls_structure_factor_coef Fsqd
_refine_ls_weighting_details 'calc w=1/[\s^2^(Fo^2^)+(0.0750P)^2^+0.0000P] where P=(Fo^2^+2Fc^2^)/3'
_refine_ls_weighting_scheme calc
_refine_ls_wR_factor_gt 0.1345
_refine_ls_wR_factor_ref 0.1542
_reflns_number_gt 3168
_reflns_number_total 5017
_reflns_threshold_expression >2sigma(I)
_cod_data_source_file cg101414x_si_001.cif
_cod_data_source_block Zn-F-MOF-4B
_cod_depositor_comments
;
The following automatic conversions were performed:

'_symmetry_cell_setting' value 'Orthorhombic' changed to
'orthorhombic' according to
/home/saulius/struct/CIF-dictionaries/cif_core.dic dictionary named
'cif_core.dic' version 2.4.1 from 2010-06-29.

Automatic conversion script
Id: cif_fix_values 1715 2011-07-08 13:25:40Z adriana 
;
_cod_original_sg_symbol_H-M Cmc21
_cod_original_formula_sum 'C29 H22 F5.92 N2 O4 Zn '
_cod_database_code 4500311

loop_
_symmetry_equiv_pos_as_xyz
'x, y, z'
'-x, -y, z+1/2'
'-x, y, z'
'x, -y, z+1/2'
'x+1/2, y+1/2, z'
'-x+1/2, -y+1/2, z+1/2'
'-x+1/2, y+1/2, z'
'x+1/2, -y+1/2, z+1/2'

loop_
_atom_site_label
_atom_site_type_symbol
_atom_site_fract_x
_atom_site_fract_y
_atom_site_fract_z
_atom_site_U_iso_or_equiv
_atom_site_adp_type
_atom_site_occupancy
_atom_site_symmetry_multiplicity
_atom_site_calc_flag
_atom_site_refinement_flags
_atom_site_disorder_assembly
_atom_site_disorder_group
C1 C 0.0830(5) 0.1534(7) 0.3732(8) 0.056(3) Uani 1 1 d . . .
C2 C 0.1281(5) 0.1001(6) 0.3282(6) 0.049(3) Uani 1 1 d D . .
C3 C 0.1583(5) 0.0260(7) 0.3615(7) 0.070(4) Uani 1 1 d D . .
H3 H 0.1523 0.0135 0.4122 0.084 Uiso 1 1 calc R . .
C4 C 0.1968(6) -0.0282(7) 0.3197(7) 0.108(6) Uani 1 1 d D . .
H4 H 0.2088 -0.0842 0.3393 0.129 Uiso 1 1 calc R . .
C5 C 0.2176(4) -0.0044(6) 0.2527(5) 0.053(2) Uiso 1 1 d D . .
C6 C 0.1839(4) 0.0640(8) 0.2149(6) 0.061(3) Uani 1 1 d D . .
H6 H 0.1890 0.0710 0.1633 0.073 Uiso 1 1 calc R . .
C7 C 0.1432(5) 0.1213(7) 0.2532(5) 0.047(3) Uani 1 1 d D . .
H7 H 0.1264 0.1723 0.2297 0.057 Uiso 1 1 calc R . .
C8 C 0.2612(4) -0.0628(5) 0.2062(4) 0.053(2) Uiso 1 1 d D A .
C9 C 0.3044(4) -0.1189(5) 0.2488(5) 0.047(3) Uani 1 1 d D . .
C10 C 0.2229(5) -0.1373(8) 0.1668(7) 0.099(4) Uiso 1 1 d D . .
C11 C 0.2978(4) -0.0064(6) 0.1481(5) 0.052(2) Uiso 1 1 d D . .
C12 C 0.3191(5) 0.0749(5) 0.1712(6) 0.051(3) Uani 1 1 d D A .
H12 H 0.3070 0.0977 0.2177 0.061 Uiso 1 1 calc R . .
C13 C 0.3590(5) 0.1254(7) 0.1262(6) 0.057(3) Uani 1 1 d D . .
H13 H 0.3773 0.1773 0.1464 0.068 Uiso 1 1 calc R A .
C14 C 0.3723(5) 0.1019(7) 0.0544(6) 0.046(3) Uani 1 1 d D A .
C15 C 0.3499(6) 0.0220(9) 0.0276(7) 0.089(5) Uani 1 1 d D . .
H15 H 0.3633 0.0001 -0.0187 0.106 Uiso 1 1 calc R A .
C16 C 0.3063(7) -0.0282(11) 0.0695(7) 0.109(5) Uiso 1 1 d D A .
H16 H 0.2834 -0.0745 0.0470 0.131 Uiso 1 1 calc R . .
C17 C 0.4187(5) 0.1610(7) 0.0098(6) 0.038(2) Uani 1 1 d . . .
C18 C 0.0000 -0.0015(11) 0.5741(10) 0.071(5) Uiso 1 2 d SD . .
H18 H 0.0000 -0.0200 0.5241 0.085 Uiso 1 2 calc SR . .
C19 C 0.0000 -0.0667(12) 0.6282(10) 0.105(8) Uani 1 2 d SD . .
H19 H 0.0000 -0.1286 0.6165 0.126 Uiso 1 2 calc SR . .
C20 C 0.0000 -0.0367(11) 0.7003(11) 0.073(6) Uiso 1 2 d SD . .
H20 H 0.0000 -0.0790 0.7393 0.088 Uiso 1 2 calc SR . .
C21 C 0.0000 0.0507(9) 0.7163(7) 0.054(4) Uiso 1 2 d SD . .
C22 C 0.0000 0.0687(17) 0.7944(10) 0.165(11) Uiso 1 2 d SD . .
H22A H 0.0020 0.1333 0.8026 0.248 Uiso 1 2 calc SR . .
H22B H 0.0352 0.0399 0.8172 0.248 Uiso 0.50 1 calc PR . .
H22C H -0.0372 0.0450 0.8164 0.248 Uiso 0.50 1 calc PR . .
C23 C 0.0000 0.1183(13) 0.6607(9) 0.090(6) Uiso 1 2 d SD . .
H23 H 0.0000 0.1801 0.6723 0.107 Uiso 1 2 calc SR . .
C24 C 0.0000 0.3873(10) 0.2226(6) 0.049(4) Uani 1 2 d SD . .
H24 H 0.0000 0.3248 0.2135 0.059 Uiso 1 2 calc SR . .
C25 C 0.0000 0.4372(12) 0.1589(9) 0.101(7) Uiso 1 2 d SD . .
C26 C 0.0000 0.3981(13) 0.0836(9) 0.102(6) Uiso 1 2 d SD . .
H26A H 0.0418 0.3905 0.0666 0.153 Uiso 0.50 1 calc PR . .
H26B H -0.0216 0.4382 0.0499 0.153 Uiso 0.50 1 calc PR . .
H26C H -0.0203 0.3399 0.0845 0.153 Uiso 0.50 1 calc PR . .
C27 C 0.0000 0.5291(12) 0.1755(9) 0.086(7) Uani 1 2 d SD . .
H27 H 0.0000 0.5708 0.1361 0.104 Uiso 1 2 calc SR . .
C28 C 0.0000 0.5618(14) 0.2490(9) 0.091(7) Uiso 1 2 d SD . .
H28 H 0.0000 0.6242 0.2586 0.110 Uiso 1 2 calc SR . .
C29 C 0.0000 0.4997(10) 0.3074(10) 0.088(6) Uani 1 2 d SD . .
H29 H 0.0000 0.5213 0.3566 0.105 Uiso 1 2 calc SR . .
C30 C 0.3099(9) 0.6707(13) 1.0041(10) 0.183(7) Uiso 1 1 d D . .
H30 H 0.2792 0.6391 1.0299 0.219 Uiso 1 1 calc R . .
C31 C 0.3027(7) 0.7344(13) 0.9476(11) 0.124(4) Uiso 1 1 d D . .
C32 C 0.3405(7) 0.7920(11) 0.9061(9) 0.137(5) Uiso 1 1 d D . .
H32 H 0.3218 0.8339 0.8741 0.164 Uiso 1 1 calc R . .
C33 C 0.4023(10) 0.7907(16) 0.9098(13) 0.215(12) Uiso 1 1 d D . .
H33 H 0.4313 0.8255 0.8839 0.258 Uiso 1 1 calc R . .
C34 C 0.4113(9) 0.7197(14) 0.9652(12) 0.176(9) Uiso 1 1 d D . .
H34 H 0.4530 0.7059 0.9713 0.211 Uiso 1 1 calc R . .
C35 C 0.2500(12) 0.783(2) 0.924(2) 0.336(18) Uiso 1 1 d D . .
H35A H 0.2550 0.8007 0.8724 0.504 Uiso 1 1 calc R . .
H35B H 0.2448 0.8359 0.9547 0.504 Uiso 1 1 calc R . .
H35C H 0.2142 0.7443 0.9285 0.504 Uiso 1 1 calc R . .
F1 F 0.1870(4) -0.1002(5) 0.1136(5) 0.051(3) Uiso 0.688(13) 1 d PD A 1
F2 F 0.2616(5) -0.2091(6) 0.1479(5) 0.058(3) Uiso 0.521(13) 1 d PD A 2
F3 F 0.1733(5) -0.1705(7) 0.2047(7) 0.056(3) Uiso 0.516(14) 1 d PD A 3
F4 F 0.2952(5) -0.1757(6) 0.3088(6) 0.068(4) Uiso 0.533(15) 1 d PD B 4
F5 F 0.3470(6) -0.1569(8) 0.2003(7) 0.057(4) Uiso 0.457(14) 1 d PD B 5
F6 F 0.3329(5) -0.0671(7) 0.2928(6) 0.124(5) Uiso 0.92(2) 1 d PD B .
F1A F 0.1602(5) -0.0482(8) 0.0715(7) 0.025(4) Uiso 0.312(13) 1 d P A 1
F2A F 0.2197(5) -0.1874(7) 0.0950(6) 0.053(4) Uiso 0.479(13) 1 d P A 2
F3A F 0.1392(4) -0.1436(7) 0.1567(5) 0.050(3) Uiso 0.484(14) 1 d P A 3
F4A F 0.2578(5) -0.1993(7) 0.2592(6) 0.052(4) Uiso 0.467(15) 1 d P B 4
F5A F 0.3090(5) -0.1841(6) 0.1520(6) 0.065(3) Uiso 0.543(14) 1 d P B 5
N1 N 0.0000 0.0872(8) 0.5885(6) 0.038(3) Uani 1 2 d SD . .
N2 N 0.0000 0.4076(9) 0.2955(6) 0.056(4) Uani 1 2 d SD . .
N3 N 0.3729(9) 0.6647(12) 1.0133(10) 0.201(7) Uiso 1 1 d D . .
O1 O 0.0632(4) 0.2284(6) 0.3397(4) 0.069(3) Uani 1 1 d . . .
O2 O 0.0658(3) 0.1271(6) 0.4344(4) 0.065(2) Uani 1 1 d . . .
O3 O 0.4342(4) 0.1233(5) -0.0523(4) 0.065(2) Uani 1 1 d . . .
O4 O 0.4349(4) 0.2281(5) 0.0366(4) 0.060(2) Uani 1 1 d . . .
Zn1 Zn 0.0000 0.31926(10) 0.37869(5) 0.0353(4) Uani 1 2 d S . .
Zn2 Zn 0.0000 0.18085(10) 0.50132(5) 0.0341(4) Uani 1 2 d S . .

loop_
_atom_site_aniso_label
_atom_site_aniso_U_11
_atom_site_aniso_U_22
_atom_site_aniso_U_33
_atom_site_aniso_U_23
_atom_site_aniso_U_13
_atom_site_aniso_U_12
C1 0.034(6) 0.037(6) 0.096(9) 0.007(7) -0.010(7) 0.006(5)
C2 0.068(8) 0.032(6) 0.046(6) -0.002(5) 0.035(6) -0.004(5)
C3 0.075(7) 0.058(8) 0.077(8) 0.032(6) 0.038(7) 0.035(6)
C4 0.137(10) 0.053(6) 0.134(10) 0.071(7) 0.121(9) 0.071(6)
C6 0.045(6) 0.104(9) 0.035(5) 0.003(6) 0.028(5) -0.008(7)
C7 0.048(7) 0.046(6) 0.047(7) -0.005(5) 0.001(6) 0.002(5)
C9 0.054(6) 0.024(4) 0.064(6) 0.021(4) 0.045(5) 0.018(4)
C12 0.071(7) 0.012(4) 0.070(7) 0.003(4) 0.027(6) 0.003(5)
C13 0.062(8) 0.036(6) 0.072(8) -0.010(6) 0.036(6) 0.002(6)
C14 0.039(7) 0.043(7) 0.056(7) -0.011(6) 0.006(6) -0.002(5)
C15 0.104(10) 0.078(10) 0.084(10) -0.019(8) 0.066(8) -0.019(8)
C17 0.045(6) 0.042(6) 0.026(5) 0.011(5) 0.020(5) 0.001(5)
C19 0.162(18) 0.046(9) 0.108(14) 0.054(10) 0.000 0.000
C24 0.074(9) 0.059(8) 0.015(5) 0.014(5) 0.000 0.000
C27 0.068(10) 0.140(18) 0.051(9) 0.069(10) 0.000 0.000
C29 0.168(17) 0.029(7) 0.066(9) 0.023(6) 0.000 0.000
N1 0.040(7) 0.038(7) 0.035(6) 0.024(5) 0.000 0.000
N2 0.053(9) 0.084(10) 0.032(7) -0.023(7) 0.000 0.000
O1 0.086(7) 0.076(6) 0.044(4) 0.008(4) 0.029(4) 0.026(5)
O2 0.052(5) 0.097(7) 0.046(5) 0.005(5) 0.034(4) 0.014(4)
O3 0.102(7) 0.044(5) 0.049(5) -0.002(4) 0.019(5) -0.020(4)
O4 0.056(5) 0.037(5) 0.087(6) 0.001(4) 0.021(4) -0.021(4)
Zn1 0.0416(10) 0.0386(10) 0.0257(8) 0.0020(8) 0.000 0.000
Zn2 0.0376(10) 0.0331(10) 0.0316(8) -0.0030(8) 0.000 0.000

loop_
_atom_type_symbol
_atom_type_description
_atom_type_scat_dispersion_real
_atom_type_scat_dispersion_imag
_atom_type_scat_source
C C 0.0033 0.0016 'International Tables Vol C Tables 4.2.6.8 and 6.1.1.4'
F F 0.0171 0.0103 'International Tables Vol C Tables 4.2.6.8 and 6.1.1.4'
N N 0.0061 0.0033 'International Tables Vol C Tables 4.2.6.8 and 6.1.1.4'
O O 0.0106 0.0060 'International Tables Vol C Tables 4.2.6.8 and 6.1.1.4'
Zn Zn 0.2839 1.4301 'International Tables Vol C Tables 4.2.6.8 and 6.1.1.4'
H H 0.0000 0.0000 'International Tables Vol C Tables 4.2.6.8 and 6.1.1.4'

loop_
_geom_angle_atom_site_label_1
_geom_angle_atom_site_label_2
_geom_angle_atom_site_label_3
_geom_angle
_geom_angle_site_symmetry_1
_geom_angle_site_symmetry_3
O2 C1 O1 124.8(11) . .
O2 C1 C2 121.2(10) . .
O1 C1 C2 114.0(11) . .
C3 C2 C7 117.6(10) . .
C3 C2 C1 119.2(9) . .
C7 C2 C1 123.2(10) . .
C4 C3 C2 120.3(11) . .
C4 C3 H3 119.8 . .
C2 C3 H3 119.8 . .
C5 C4 C3 122.8(9) . .
C5 C4 H4 118.6 . .
C3 C4 H4 118.6 . .
C4 C5 C6 116.3(8) . .
C4 C5 C8 123.6(8) . .
C6 C5 C8 117.5(8) . .
C7 C6 C5 121.5(9) . .
C7 C6 H6 119.2 . .
C5 C6 H6 119.2 . .
C6 C7 C2 118.4(10) . .
C6 C7 H7 120.8 . .
C2 C7 H7 120.8 . .
C9 C8 C5 115.6(7) . .
C9 C8 C10 100.5(7) . .
C5 C8 C10 108.3(7) . .
C9 C8 C11 108.8(7) . .
C5 C8 C11 112.4(6) . .
C10 C8 C11 110.6(7) . .
F6 C9 F4 87.4(9) . .
F6 C9 F5 107.9(10) . .
F4 C9 F5 109.8(8) . .
F6 C9 C8 107.4(7) . .
F4 C9 C8 131.0(8) . .
F5 C9 C8 109.3(9) . .
F6 C9 F4A 134.6(9) . .
F4 C9 F4A 49.8(6) . .
F5 C9 F4A 101.6(9) . .
C8 C9 F4A 94.1(8) . .
F1 C10 F3 92.2(10) . .
F1 C10 F2 119.2(11) . .
F3 C10 F2 108.9(10) . .
F1 C10 F2A 64.1(8) . .
F3 C10 F2A 102.3(9) . .
F2 C10 F2A 55.9(7) . .
F1 C10 C8 110.2(8) . .
F3 C10 C8 117.1(10) . .
F2 C10 C8 108.9(9) . .
F2A C10 C8 140.6(10) . .
F1 C10 F3A 51.3(6) . .
F3 C10 F3A 41.0(7) . .
F2 C10 F3A 122.5(9) . .
F2A C10 F3A 80.9(7) . .
C8 C10 F3A 128.0(8) . .
C12 C11 C16 116.6(10) . .
C12 C11 C8 116.6(8) . .
C16 C11 C8 126.5(9) . .
C11 C12 C13 120.7(10) . .
C11 C12 H12 119.6 . .
C13 C12 H12 119.6 . .
C14 C13 C12 122.6(10) . .
C14 C13 H13 118.7 . .
C12 C13 H13 118.7 . .
C13 C14 C15 118.4(11) . .
C13 C14 C17 118.7(10) . .
C15 C14 C17 122.5(10) . .
C14 C15 C16 120.3(11) . .
C14 C15 H15 119.8 . .
C16 C15 H15 119.8 . .
C15 C16 C11 118.8(12) . .
C15 C16 H16 120.6 . .
C11 C16 H16 120.6 . .
O4 C17 O3 130.5(10) . .
O4 C17 C14 117.7(9) . .
O3 C17 C14 111.8(9) . .
N1 C18 C19 123.7(17) . .
N1 C18 H18 118.1 . .
C19 C18 H18 118.1 . .
C20 C19 C18 116.2(19) . .
C20 C19 H19 121.9 . .
C18 C19 H19 121.9 . .
C21 C20 C19 121.5(18) . .
C21 C20 H20 119.3 . .
C19 C20 H20 119.3 . .
C20 C21 C23 122.6(15) . .
C20 C21 C22 113.3(14) . .
C23 C21 C22 124.1(15) . .
C21 C22 H22A 109.5 . .
C21 C22 H22B 109.5 . .
H22A C22 H22B 112.0 . .
C21 C22 H22C 109.5 . .
H22A C22 H22C 107.0 . .
H22B C22 H22C 109.5 . .
N1 C23 C21 115.4(15) . .
N1 C23 H23 122.3 . .
C21 C23 H23 122.3 . .
N2 C24 C25 134.2(15) . .
N2 C24 H24 112.9 . .
C25 C24 H24 112.9 . .
C24 C25 C27 110.5(14) . .
C24 C25 C26 124.0(17) . .
C27 C25 C26 125.5(16) . .
C25 C26 H26A 109.5 . .
C25 C26 H26B 109.5 . .
H26A C26 H26B 109.5 . .
C25 C26 H26C 109.5 . .
H26A C26 H26C 109.5 . .
H26B C26 H26C 109.5 . .
C25 C27 C28 122.5(16) . .
C25 C27 H27 118.7 . .
C28 C27 H27 118.7 . .
C29 C28 C27 118.5(18) . .
C29 C28 H28 120.7 . .
C27 C28 H28 120.7 . .
N2 C29 C28 122.4(17) . .
N2 C29 H29 118.8 . .
C28 C29 H29 118.8 . .
N3 C30 C31 104.0(17) . .
N3 C30 H30 128.0 . .
C31 C30 H30 128.0 . .
C30 C31 C32 137.1(17) . .
C30 C31 C35 130(2) . .
C32 C31 C35 90.7(17) . .
C33 C32 C31 123.6(16) . .
C33 C32 H32 118.2 . .
C31 C32 H32 118.2 . .
C32 C33 C34 100.3(16) . .
C32 C33 H33 129.9 . .
C34 C33 H33 129.9 . .
N3 C34 C33 136.9(19) . .
N3 C34 H34 111.6 . .
C33 C34 H34 111.6 . .
C31 C35 H35A 109.5 . .
C31 C35 H35B 109.5 . .
H35A C35 H35B 109.5 . .
C31 C35 H35C 109.5 . .
H35A C35 H35C 109.5 . .
H35B C35 H35C 109.5 . .
C18 N1 C23 120.7(13) . .
C18 N1 Zn2 120.4(10) . .
C23 N1 Zn2 119.0(10) . .
C24 N2 C29 111.8(14) . .
C24 N2 Zn1 125.9(10) . .
C29 N2 Zn1 122.3(10) . .
C30 N3 C34 117.7(18) . .
C1 O1 Zn1 127.6(8) . .
C1 O2 Zn2 128.4(8) . .
C17 O3 Zn1 121.3(7) . 6_554
C17 O4 Zn2 130.1(7) . 6_554
N2 Zn1 O1 100.1(3) . .
N2 Zn1 O1 100.1(3) . 3
O1 Zn1 O1 84.6(6) . 3
N2 Zn1 O3 100.3(3) . 6
O1 Zn1 O3 90.3(4) . 6
O1 Zn1 O3 159.5(3) 3 6
N2 Zn1 O3 100.3(3) . 8_455
O1 Zn1 O3 159.5(3) . 8_455
O1 Zn1 O3 90.3(4) 3 8_455
O3 Zn1 O3 87.5(5) 6 8_455
N2 Zn1 Zn2 178.3(3) . .
O1 Zn1 Zn2 78.6(2) . .
O1 Zn1 Zn2 78.6(2) 3 .
O3 Zn1 Zn2 80.9(2) 6 .
O3 Zn1 Zn2 80.9(2) 8_455 .
O2 Zn2 O2 89.8(5) 3 .
O2 Zn2 O4 157.7(4) 3 6
O2 Zn2 O4 87.1(3) . 6
O2 Zn2 O4 87.1(3) 3 8_455
O2 Zn2 O4 157.7(4) . 8_455
O4 Zn2 O4 87.4(5) 6 8_455
O2 Zn2 N1 100.5(3) 3 .
O2 Zn2 N1 100.5(3) . .
O4 Zn2 N1 101.8(3) 6 .
O4 Zn2 N1 101.8(3) 8_455 .
O2 Zn2 Zn1 80.5(3) 3 .
O2 Zn2 Zn1 80.5(3) . .
O4 Zn2 Zn1 77.2(2) 6 .
O4 Zn2 Zn1 77.2(2) 8_455 .
N1 Zn2 Zn1 178.6(3) . .

loop_
_geom_bond_atom_site_label_1
_geom_bond_atom_site_label_2
_geom_bond_distance
_geom_bond_site_symmetry_2
C1 O2 1.211(15) .
C1 O1 1.322(14) .
C1 C2 1.485(15) .
C2 C3 1.399(12) .
C2 C7 1.408(12) .
C3 C4 1.371(11) .
C3 H3 0.9300 .
C4 C5 1.319(11) .
C4 H4 0.9300 .
C5 C6 1.409(12) .
C5 C8 1.520(12) .
C6 C7 1.395(12) .
C6 H6 0.9300 .
C7 H7 0.9300 .
C8 C9 1.458(10) .
C8 C10 1.538(11) .
C8 C11 1.541(12) .
C9 F6 1.252(12) .
C9 F4 1.367(11) .
C9 F5 1.380(11) .
C9 F4A 1.562(14) .
C10 F1 1.340(11) .
C10 F3 1.357(12) .
C10 F2 1.386(12) .
C10 F2A 1.475(16) .
C10 F3A 1.822(14) .
C11 C12 1.343(11) .
C11 C16 1.445(13) .
C12 C13 1.389(11) .
C12 H12 0.9300 .
C13 C14 1.354(12) .
C13 H13 0.9300 .
C14 C15 1.355(12) .
C14 C17 1.545(14) .
C15 C16 1.409(13) .
C15 H15 0.9300 .
C16 H16 0.9300 .
C17 O4 1.147(12) .
C17 O3 1.278(12) .
C18 N1 1.326(14) .
C18 C19 1.356(15) .
C18 H18 0.9300 .
C19 C20 1.355(15) .
C19 H19 0.9300 .
C20 C21 1.313(14) .
C20 H20 0.9300 .
C21 C23 1.399(15) .
C21 C22 1.414(15) .
C22 H22A 0.9600 .
C22 H22B 0.9600 .
C22 H22C 0.9600 .
C23 N1 1.362(15) .
C23 H23 0.9300 .
C24 N2 1.329(12) .
C24 C25 1.348(15) .
C24 H24 0.9300 .
C25 C27 1.380(16) .
C25 C26 1.457(16) .
C26 H26A 0.9600 .
C26 H26B 0.9600 .
C26 H26C 0.9600 .
C27 C28 1.392(15) .
C27 H27 0.9300 .
C28 C29 1.381(15) .
C28 H28 0.9300 .
C29 N2 1.368(14) .
C29 H29 0.9300 .
C30 N3 1.374(16) .
C30 C31 1.380(16) .
C30 H30 0.9300 .
C31 C32 1.387(14) .
C31 C35 1.407(18) .
C32 C33 1.339(17) .
C32 H32 0.9300 .
C33 C34 1.446(15) .
C33 H33 0.9300 .
C34 N3 1.441(17) .
C34 H34 0.9300 .
C35 H35A 0.9600 .
C35 H35B 0.9600 .
C35 H35C 0.9600 .
N1 Zn2 2.071(10) .
N2 Zn1 1.966(14) .
O1 Zn1 2.031(8) .
O2 Zn2 2.016(7) .
O3 Zn1 2.059(8) 6_554
O4 Zn2 2.040(7) 6_554
Zn1 O1 2.031(8) 3
Zn1 O3 2.059(8) 6
Zn1 O3 2.059(8) 8_455
Zn1 Zn2 2.9784(12) .
Zn2 O2 2.016(7) 3
Zn2 O4 2.040(7) 6
Zn2 O4 2.040(7) 8_455

loop_
_geom_torsion_atom_site_label_1
_geom_torsion_atom_site_label_2
_geom_torsion_atom_site_label_3
_geom_torsion_atom_site_label_4
_geom_torsion
_geom_torsion_site_symmetry_1
_geom_torsion_site_symmetry_4
O2 C1 C2 C3 -9.8(18) . .
O1 C1 C2 C3 171.7(11) . .
O2 C1 C2 C7 171.4(11) . .
O1 C1 C2 C7 -7.1(17) . .
C7 C2 C3 C4 -5.8(19) . .
C1 C2 C3 C4 175.3(13) . .
C2 C3 C4 C5 14(2) . .
C3 C4 C5 C6 -20(2) . .
C3 C4 C5 C8 178.9(12) . .
C4 C5 C6 C7 18.2(17) . .
C8 C5 C6 C7 -179.5(9) . .
C5 C6 C7 C2 -10.7(17) . .
C3 C2 C7 C6 4.3(16) . .
C1 C2 C7 C6 -176.9(11) . .
C4 C5 C8 C9 -31.6(14) . .
C6 C5 C8 C9 167.5(9) . .
C4 C5 C8 C10 80.2(13) . .
C6 C5 C8 C10 -80.7(10) . .
C4 C5 C8 C11 -157.3(11) . .
C6 C5 C8 C11 41.8(10) . .
C5 C8 C9 F6 -54.0(9) . .
C10 C8 C9 F6 -170.2(8) . .
C11 C8 C9 F6 73.6(8) . .
C5 C8 C9 F4 48.0(14) . .
C10 C8 C9 F4 -68.3(13) . .
C11 C8 C9 F4 175.5(10) . .
C5 C8 C9 F5 -170.7(9) . .
C10 C8 C9 F5 73.0(11) . .
C11 C8 C9 F5 -43.2(11) . .
C5 C8 C9 F4A 85.5(8) . .
C10 C8 C9 F4A -30.8(8) . .
C11 C8 C9 F4A -147.0(7) . .
C9 C8 C10 F1 -168.9(9) . .
C5 C8 C10 F1 69.4(10) . .
C11 C8 C10 F1 -54.1(11) . .
C9 C8 C10 F3 87.6(11) . .
C5 C8 C10 F3 -34.1(12) . .
C11 C8 C10 F3 -157.6(10) . .
C9 C8 C10 F2 -36.4(10) . .
C5 C8 C10 F2 -158.1(8) . .
C11 C8 C10 F2 78.4(10) . .
C9 C8 C10 F2A -95.4(14) . .
C5 C8 C10 F2A 142.9(13) . .
C11 C8 C10 F2A 19.4(16) . .
C9 C8 C10 F3A 135.0(9) . .
C5 C8 C10 F3A 13.4(12) . .
C11 C8 C10 F3A -110.2(10) . .
C9 C8 C11 C12 -88.5(10) . .
C5 C8 C11 C12 40.9(10) . .
C10 C8 C11 C12 162.0(8) . .
C9 C8 C11 C16 98.0(13) . .
C5 C8 C11 C16 -132.7(12) . .
C10 C8 C11 C16 -11.5(15) . .
C16 C11 C12 C13 -14.0(17) . .
C8 C11 C12 C13 171.8(9) . .
C11 C12 C13 C14 8.6(18) . .
C12 C13 C14 C15 -5.8(19) . .
C12 C13 C14 C17 -178.2(10) . .
C13 C14 C15 C16 10(2) . .
C17 C14 C15 C16 -178.3(12) . .
C14 C15 C16 C11 -16(2) . .
C12 C11 C16 C15 17.5(19) . .
C8 C11 C16 C15 -169.0(10) . .
C13 C14 C17 O4 -8.6(16) . .
C15 C14 C17 O4 179.4(13) . .
C13 C14 C17 O3 169.8(10) . .
C15 C14 C17 O3 -2.3(16) . .
N1 C18 C19 C20 0.000(4) . .
C18 C19 C20 C21 0.000(6) . .
C19 C20 C21 C23 0.000(4) . .
C19 C20 C21 C22 180.000(3) . .
C20 C21 C23 N1 0.000(5) . .
C22 C21 C23 N1 180.000(4) . .
N2 C24 C25 C27 0.000(4) . .
N2 C24 C25 C26 180.000(4) . .
C24 C25 C27 C28 0.000(4) . .
C26 C25 C27 C28 180.000(4) . .
C25 C27 C28 C29 0.000(5) . .
C27 C28 C29 N2 0.000(5) . .
N3 C30 C31 C32 -5(4) . .
N3 C30 C31 C35 -165(3) . .
C30 C31 C32 C33 7(4) . .
C35 C31 C32 C33 172(3) . .
C31 C32 C33 C34 -1(2) . .
C32 C33 C34 N3 -5(3) . .
C19 C18 N1 C23 0.000(4) . .
C19 C18 N1 Zn2 180.000(3) . .
C21 C23 N1 C18 0.000(4) . .
C21 C23 N1 Zn2 180.000(3) . .
C25 C24 N2 C29 0.000(4) . .
C25 C24 N2 Zn1 180.000(2) . .
C28 C29 N2 C24 0.000(3) . .
C28 C29 N2 Zn1 180.000(3) . .
C31 C30 N3 C34 -1(3) . .
C33 C34 N3 C30 7(4) . .
O2 C1 O1 Zn1 -0.3(19) . .
C2 C1 O1 Zn1 178.1(7) . .
O1 C1 O2 Zn2 4.3(18) . .
C2 C1 O2 Zn2 -174.0(8) . .
O4 C17 O3 Zn1 2.2(17) . 6_554
C14 C17 O3 Zn1 -175.8(6) . 6_554
O3 C17 O4 Zn2 -4(2) . 6_554
C14 C17 O4 Zn2 174.4(7) . 6_554
C24 N2 Zn1 O1 43.1(3) . .
C29 N2 Zn1 O1 -136.9(3) . .
C24 N2 Zn1 O1 -43.1(3) . 3
C29 N2 Zn1 O1 136.9(3) . 3
C24 N2 Zn1 O3 135.4(2) . 6
C29 N2 Zn1 O3 -44.6(2) . 6
C24 N2 Zn1 O3 -135.4(2) . 8_455
C29 N2 Zn1 O3 44.6(2) . 8_455
C24 N2 Zn1 Zn2 0.000(7) . .
C29 N2 Zn1 Zn2 180.000(7) . .
C1 O1 Zn1 N2 179.2(10) . .
C1 O1 Zn1 O1 -81.4(11) . 3
C1 O1 Zn1 O3 78.7(10) . 6
C1 O1 Zn1 O3 -5.0(18) . 8_455
C1 O1 Zn1 Zn2 -2.0(10) . .
C1 O2 Zn2 O2 76.1(11) . 3
C1 O2 Zn2 O4 -81.7(11) . 6
C1 O2 Zn2 O4 -5.8(17) . 8_455
C1 O2 Zn2 N1 176.8(10) . .
C1 O2 Zn2 Zn1 -4.2(10) . .
C18 N1 Zn2 O2 45.9(3) . 3
C23 N1 Zn2 O2 -134.1(3) . 3
C18 N1 Zn2 O2 -45.9(3) . .
C23 N1 Zn2 O2 134.1(3) . .
C18 N1 Zn2 O4 -135.1(3) . 6
C23 N1 Zn2 O4 44.9(3) . 6
C18 N1 Zn2 O4 135.1(3) . 8_455
C23 N1 Zn2 O4 -44.9(3) . 8_455
C18 N1 Zn2 Zn1 180.000(8) . .
C23 N1 Zn2 Zn1 0.000(8) . .
N2 Zn1 Zn2 O2 -45.7(2) . 3
O1 Zn1 Zn2 O2 -89.1(4) . 3
O1 Zn1 Zn2 O2 -2.4(4) 3 3
O3 Zn1 Zn2 O2 178.7(4) 6 3
O3 Zn1 Zn2 O2 89.8(2) 8_455 3
N2 Zn1 Zn2 O2 45.7(2) . .
O1 Zn1 Zn2 O2 2.4(4) . .
O1 Zn1 Zn2 O2 89.1(4) 3 .
O3 Zn1 Zn2 O2 -89.8(2) 6 .
O3 Zn1 Zn2 O2 -178.7(4) 8_455 .
N2 Zn1 Zn2 O4 134.9(3) . 6
O1 Zn1 Zn2 O4 91.5(2) . 6
O1 Zn1 Zn2 O4 178.3(5) 3 6
O3 Zn1 Zn2 O4 -0.7(3) 6 6
O3 Zn1 Zn2 O4 -89.5(4) 8_455 6
N2 Zn1 Zn2 O4 -134.9(3) . 8_455
O1 Zn1 Zn2 O4 -178.3(5) . 8_455
O1 Zn1 Zn2 O4 -91.5(2) 3 8_455
O3 Zn1 Zn2 O4 89.5(4) 6 8_455
O3 Zn1 Zn2 O4 0.7(3) 8_455 8_455
N2 Zn1 Zn2 N1 180.00(5) . .
O1 Zn1 Zn2 N1 136.6(3) . .
O1 Zn1 Zn2 N1 -136.6(3) 3 .
O3 Zn1 Zn2 N1 44.4(2) 6 .
O3 Zn1 Zn2 N1 -44.4(2) 8_455 .
